data_1521491
loop_
_publ_author_name
'Lee, S.H.'
'Kim, Y.'

_publ_section_title
;
 Two crystal structures of dehydrated Zn(2+)-exchanged zeolite X: Zn46
 Si100 Al92 O384 . 8(Zn O) and Zn13 Tl66 Si100 Al92 O384 . 2(Zn O)
;
_journal_name_full 'Bulletin of the Korean Chemical Society'
_journal_page_first 180
_journal_page_last 186
_journal_volume 21
_journal_year 2000
_chemical_formula_sum 'Al92 O392 Si100 Zn54'
_chemical_name_systematic 'Zn46 Si100 Al92 O384 (Zn O)8'
_space_group_IT_number 203
_symmetry_space_group_name_Hall '-F 2uv 2vw 3'
_symmetry_space_group_name_H-M 'F d -3 :2'
_cell_angle_alpha 90
_cell_angle_beta 90
_cell_angle_gamma 90
_cell_formula_units_Z 1
_cell_length_a 24.71
_cell_length_b 24.71
_cell_length_c 24.71
_cell_volume 15087.533
_citation_journal_id_ASTM BKCSDE
_cod_data_source_file Lee_BKCSDE_2000_960.cif
_cod_data_source_block Al92O392Si100Zn54
_cod_original_cell_volume 15087.53
_cod_database_code 1521491

loop_
_symmetry_equiv_pos_as_xyz
x,y,z
-x+1/4,-y+1/4,z
x,-y+1/4,-z+1/4
-x+1/4,y,-z+1/4
z,x,y
-z+1/4,-x+1/4,y
z,-x+1/4,-y+1/4
-z+1/4,x,-y+1/4
y,z,x
y,-z+1/4,-x+1/4
-y+1/4,z,-x+1/4
-y+1/4,-z+1/4,x
-x,-y,-z
x-1/4,y-1/4,-z
-x,y-1/4,z-1/4
x-1/4,-y,z-1/4
-z,-x,-y
z-1/4,x-1/4,-y
-z,x-1/4,y-1/4
z-1/4,-x,y-1/4
-y,-z,-x
-y,z-1/4,x-1/4
y-1/4,-z,x-1/4
y-1/4,z-1/4,-x
x,y+1/2,z+1/2
-x+1/4,-y+3/4,z+1/2
x,-y+3/4,-z+3/4
-x+1/4,y+1/2,-z+3/4
z,x+1/2,y+1/2
-z+1/4,-x+3/4,y+1/2
z,-x+3/4,-y+3/4
-z+1/4,x+1/2,-y+3/4
y,z+1/2,x+1/2
y,-z+3/4,-x+3/4
-y+1/4,z+1/2,-x+3/4
-y+1/4,-z+3/4,x+1/2
-x,-y+1/2,-z+1/2
x-1/4,y+1/4,-z+1/2
-x,y+1/4,z+1/4
x-1/4,-y+1/2,z+1/4
-z,-x+1/2,-y+1/2
z-1/4,x+1/4,-y+1/2
-z,x+1/4,y+1/4
z-1/4,-x+1/2,y+1/4
-y,-z+1/2,-x+1/2
-y,z+1/4,x+1/4
y-1/4,-z+1/2,x+1/4
y-1/4,z+1/4,-x+1/2
x+1/2,y,z+1/2
-x+3/4,-y+1/4,z+1/2
x+1/2,-y+1/4,-z+3/4
-x+3/4,y,-z+3/4
z+1/2,x,y+1/2
-z+3/4,-x+1/4,y+1/2
z+1/2,-x+1/4,-y+3/4
-z+3/4,x,-y+3/4
y+1/2,z,x+1/2
y+1/2,-z+1/4,-x+3/4
-y+3/4,z,-x+3/4
-y+3/4,-z+1/4,x+1/2
-x+1/2,-y,-z+1/2
x+1/4,y-1/4,-z+1/2
-x+1/2,y-1/4,z+1/4
x+1/4,-y,z+1/4
-z+1/2,-x,-y+1/2
z+1/4,x-1/4,-y+1/2
-z+1/2,x-1/4,y+1/4
z+1/4,-x,y+1/4
-y+1/2,-z,-x+1/2
-y+1/2,z-1/4,x+1/4
y+1/4,-z,x+1/4
y+1/4,z-1/4,-x+1/2
x+1/2,y+1/2,z
-x+3/4,-y+3/4,z
x+1/2,-y+3/4,-z+1/4
-x+3/4,y+1/2,-z+1/4
z+1/2,x+1/2,y
-z+3/4,-x+3/4,y
z+1/2,-x+3/4,-y+1/4
-z+3/4,x+1/2,-y+1/4
y+1/2,z+1/2,x
y+1/2,-z+3/4,-x+1/4
-y+3/4,z+1/2,-x+1/4
-y+3/4,-z+3/4,x
-x+1/2,-y+1/2,-z
x+1/4,y+1/4,-z
-x+1/2,y+1/4,z-1/4
x+1/4,-y+1/2,z-1/4
-z+1/2,-x+1/2,-y
z+1/4,x+1/4,-y
-z+1/2,x+1/4,y-1/4
z+1/4,-x+1/2,y-1/4
-y+1/2,-z+1/2,-x
-y+1/2,z+1/4,x-1/4
y+1/4,-z+1/2,x-1/4
y+1/4,z+1/4,-x

loop_
_atom_site_label
_atom_site_type_symbol
_atom_site_fract_x
_atom_site_fract_y
_atom_site_fract_z
_atom_site_occupancy
_atom_site_U_iso_or_equiv
Zn3 Zn+2 0.1996 0.1996 0.1996 0.25 0.0
O1 O-2 -0.0956 -0.0011 0.1019 1 0.0
O2 O-2 0.0007 0.0011 0.1507 1 0.0
O3 O-2 -0.0191 0.0704 0.0749 1 0.0
Si2 Si+4 -0.0522 0.0382 0.1226 0.0417 0.0
O5 O-2 0.1488 0.1488 0.1488 0.25 0.0
Zn4 Zn+2 0.2186 0.2186 0.2186 0.5 0.0
Zn2 Zn+2 0.0586 0.0586 0.0586 0.875 0.0
Al1 Al+3 -0.0522 0.0382 0.1226 0.9583 0.0
Si1 Si+4 -0.0496 0.1245 0.0364 1 0.0
O4 O-2 -0.0707 0.0777 0.1687 1 0.0
Zn1 Zn+2 0 0 0 0.125 0.0
